data_1528189
loop_
_publ_author_name
'Weiss, J.'

_publ_section_title
;
 Roentgenographische Untersuchungen an Mischkristallen der Zusammensetzung
 Sen S8-n
;
_journal_name_full 'Zeitschrift fuer Anorganische und Allgemeine Chemie'
_journal_page_first 113
_journal_page_last 118
_journal_volume 435
_journal_year 1977
_chemical_formula_sum 'S4.7 Se3.3'
_chemical_name_systematic 'Se3.3 S4.7'
_space_group_IT_number 13
_symmetry_space_group_name_Hall '-P 2yc'
_symmetry_space_group_name_H-M 'P 1 2/c 1'
_cell_angle_alpha 90
_cell_angle_beta 124.1
_cell_angle_gamma 90
_cell_formula_units_Z 4
_cell_length_a 8.579
_cell_length_b 13.405
_cell_length_c 9.354
_cell_volume 890.764
_citation_journal_id_ASTM ZAACAB
_cod_data_source_file Weiss_ZAACAB_1977_796.cif
_cod_data_source_block S4.7Se3.3
_cod_original_cell_volume 890.7644
_cod_database_code 1528189

loop_
_symmetry_equiv_pos_as_xyz
x,y,z
-x,y,-z+1/2
-x,-y,-z
x,-y,z-1/2

loop_
_atom_site_label
_atom_site_type_symbol
_atom_site_fract_x
_atom_site_fract_y
_atom_site_fract_z
_atom_site_occupancy
_atom_site_U_iso_or_equiv
Se4 Se 0.582 0.6791 0.3858 0.32 0.0
Se5 Se 0.0821 0.7948 0.1939 0.43 0.0
S5 S 0.0821 0.7948 0.1939 0.57 0.0
Se2 Se 0.7519 0.4442 0.5469 0.43 0.0
Se8 Se 0.2465 0.0363 0.2105 0.42 0.0
Se6 Se 0.319 0.8953 0.3547 0.43 0.0
Se7 Se 0.1506 0.135 0.3316 0.42 0.0
S6 S 0.319 0.8953 0.3547 0.57 0.0
S3 S 0.8167 0.5835 0.4723 0.64 0.0
S4 S 0.582 0.6791 0.3858 0.68 0.0
S8 S 0.2465 0.0363 0.2105 0.58 0.0
S1 S 0.6587 0.3394 0.3269 0.47 0.0
Se3 Se 0.8167 0.5835 0.4723 0.36 0.0
S2 S 0.7519 0.4442 0.5469 0.57 0.0
Se1 Se 0.6587 0.3394 0.3269 0.53 0.0
S7 S 0.1506 0.135 0.3316 0.58 0.0
